data_4115102
loop_
_publ_author_name
'Palomo, Claudio'
'Oiarbide, Mikel'
'Garc\'ia, Jes\'us M.'
'Gonz\'alez, Alberto'
'Lecumberri, Ainara'
'Linden, Anthony'

_publ_contact_author_address
; Departamento de Qu\'imica Org\'anica I
  Facultad de Qu\'imica
  Universidad del Pa\'is Vasco
  Apdo 1072
  E-20080 San Sebasti\'an
  Spain
;
_publ_contact_author_email alinden@oci.unizh.ch
_publ_contact_author_fax '41 1 635 6812'
_publ_contact_author_name 'Claudio Palomo'
_publ_contact_author_phone '41 1 635 4228'
_publ_section_title
;
 A Chiral Acrylate Equivalent for Metal-Free Diels-Alder Reactions:
 endo-2-Acryloylisoborneol
;
_journal_name_full 'Journal of the American Chemical Society'
_journal_page_first 10288
_journal_page_last 10289
_journal_paper_doi 10.1021/ja025906e
_journal_volume 124
_journal_year 2002
_chemical_formula_moiety 'C18 H26 O2 '
_chemical_formula_sum 'C18 H26 O2'
_chemical_formula_weight 274.40
_chemical_melting_point 375(1)
_chemical_name_systematic
; (1R)-2-endo-[(1R,2R,4R)-bicyclo[2.2.1]hept-5-en-2-ylcarbonyl]-1,7,7-
trimethylbicyclo[2.2.1]heptan-2-ol
;
_space_group_IT_number 4
_symmetry_cell_setting monoclinic
_symmetry_Int_Tables_number 4
_symmetry_space_group_name_Hall 'P 2yb'
_symmetry_space_group_name_H-M 'P 1 21 1'
_atom_sites_solution_hydrogens geom
_atom_sites_solution_primary direct
_cell_angle_alpha 90.0
_cell_angle_beta 90.699(1)
_cell_angle_gamma 90.0
_cell_formula_units_Z 4
_cell_length_a 10.5240(2)
_cell_length_b 7.1324(2)
_cell_length_c 20.2579(5)
_cell_measurement_reflns_used 2901
_cell_measurement_temperature 160(1)
_cell_measurement_theta_max 25.0
_cell_measurement_theta_min 2.0
_cell_volume 1520.47(6)
_computing_cell_refinement 'DENZO-SMN (Otwinowski & Minor, 1997)'
_computing_data_collection 'COLLECT (Nonius, 2000)'
_computing_data_reduction 'DENZO-SMN and SCALEPACK (Otwinowski & Minor, 1997)'
_computing_molecular_graphics 'ORTEPII (Johnson, 1976)'
_computing_publication_material 'TEXCIF (Linden, 1999)'
_computing_structure_refinement 'teXsan (Molecular Structure Corporation, 1999)'
_computing_structure_solution 'SIR92 direct methods (Altomare et al., 1994)'
_diffrn_ambient_temperature 160(1)
_diffrn_detector '65 mm CCD camera on \k goniostat'
_diffrn_detector_area_resol_mean 9
_diffrn_measured_fraction_theta_full 1.718
_diffrn_measured_fraction_theta_max 1.718
_diffrn_measurement_device_type 'Nonius KappaCCD diffractometer'
_diffrn_measurement_method '\w scans with \k offsets'
_diffrn_radiation_monochromator 'horizontally mounted graphite crystal'
_diffrn_radiation_source 'fine-focus sealed tube'
_diffrn_radiation_type 'Mo K\a'
_diffrn_radiation_wavelength 0.71073
_diffrn_reflns_av_R_equivalents 0.046
_diffrn_reflns_limit_h_max 12
_diffrn_reflns_limit_h_min -12
_diffrn_reflns_limit_k_max 7
_diffrn_reflns_limit_k_min -8
_diffrn_reflns_limit_l_max 24
_diffrn_reflns_limit_l_min -24
_diffrn_reflns_number 24912
_diffrn_reflns_theta_full 25.0
_diffrn_reflns_theta_max 25.0
_diffrn_reflns_theta_min 2.5
_diffrn_standards_decay_% 0
_diffrn_standards_number 0
_exptl_absorpt_coefficient_mu 0.0757
_exptl_absorpt_correction_type none
_exptl_crystal_colour colourless
_exptl_crystal_density_diffrn 1.199
_exptl_crystal_description plate
_exptl_crystal_F_000 600
_exptl_crystal_size_max 0.30
_exptl_crystal_size_mid 0.20
_exptl_crystal_size_min 0.10
_refine_diff_density_max 0.21
_refine_diff_density_min -0.20
_refine_ls_abs_structure_details
; The enantiomer used in the refinement was based on the known 
configuration of the camphor moiety.
;
_refine_ls_extinction_coef 0.0000055(6)
_refine_ls_extinction_method 'Zachariasen (1967)'
_refine_ls_goodness_of_fit_all 2.3930
_refine_ls_goodness_of_fit_ref 2.5170
_refine_ls_hydrogen_treatment mixed
_refine_ls_matrix_type full
_refine_ls_number_constraints 0
_refine_ls_number_parameters 369
_refine_ls_number_reflns 4417
_refine_ls_number_restraints 0
_refine_ls_R_factor_all 0.0551
_refine_ls_R_factor_gt 0.0453
_refine_ls_shift/su_max 0.0003
_refine_ls_shift/su_mean 0.0000
_refine_ls_structure_factor_coef F
_refine_ls_weighting_details '1/[^2^(F~o~) + (0.005F~o~)^2^]'
_refine_ls_weighting_scheme calc
_refine_ls_wR_factor_all 0.0470
_refine_ls_wR_factor_gt 0.0462
_refine_ls_wR_factor_ref 0.0462
_reflns_number_gt 4417
_reflns_number_total 5009
_reflns_threshold_expression 'I > 2\s(I)'
_cod_data_source_file ja025906e_s2_2.cif
_cod_data_source_block endo-12c
_cod_original_formula_sum 'C18 H26 O2 '
_cod_database_code 4115102

loop_
_symmetry_equiv_pos_as_xyz
'+x,  +y,  +z'
'-x, 1/2+y,  -z'

loop_
_atom_site_label
_atom_site_fract_x
_atom_site_fract_y
_atom_site_fract_z
_atom_site_U_iso_or_equiv
_atom_site_adp_type
_atom_site_occupancy
_atom_site_calc_flag
_atom_site_calc_attached_atom
_atom_site_type_symbol
O1 0.3493(2) 0.37106 0.77490(9) 0.0341(6) Uani 1 d ? O
O11 0.5836(2) 0.1547(4) 0.69244(8) 0.0443(7) Uani 1 d ? O
C1 0.4778(2) 0.3042(4) 0.7824(1) 0.0286(8) Uani 1 d ? C
C2 0.5622(2) 0.4195(4) 0.8324(1) 0.0289(8) Uani 1 d ? C
C3 0.6989(2) 0.3450(4) 0.8233(1) 0.0360(8) Uani 1 d ? C
C4 0.6956(2) 0.1460(5) 0.8524(1) 0.0394(9) Uani 1 d ? C
C5 0.5597(2) 0.1279(4) 0.8766(1) 0.0335(8) Uani 1 d ? C
C6 0.4731(2) 0.1081(4) 0.8154(1) 0.0326(8) Uani 1 d ? C
C7 0.5504(2) 0.6310(5) 0.8287(1) 0.0395(9) Uani 1 d ? C
C8 0.5290(2) 0.3284(4) 0.9005(1) 0.0330(8) Uani 1 d ? C
C9 0.3917(2) 0.3575(5) 0.9227(1) 0.0418(9) Uani 1 d ? C
C10 0.6150(3) 0.3932(5) 0.9578(1) 0.047(1) Uani 1 d ? C
C11 0.5316(2) 0.2950(5) 0.7118(1) 0.0338(8) Uani 1 d ? C
C12 0.5149(2) 0.4623(4) 0.6664(1) 0.0388(9) Uani 1 d ? C
C13 0.6420(3) 0.5699(5) 0.6504(1) 0.055(1) Uani 1 d ? C
C14 0.7288(3) 0.4340(6) 0.6187(2) 0.068(1) Uani 1 d ? C
C15 0.6866(3) 0.3977(6) 0.5602(2) 0.073(1) Uani 1 d ? C
C16 0.5642(3) 0.5035(6) 0.5505(1) 0.064(1) Uani 1 d ? C
C17 0.4669(3) 0.4098(5) 0.5963(1) 0.049(1) Uani 1 d ? C
C18 0.5963(3) 0.6815(6) 0.5896(2) 0.074(1) Uani 1 d ? C
O21 0.8743(2) 0.6647(3) 0.24183(7) 0.0312(6) Uani 1 d ? O
O31 0.7664(2) 0.2241(3) 0.20875(8) 0.0364(6) Uani 1 d ? O
C21 0.8573(2) 0.4823(4) 0.2699(1) 0.0267(8) Uani 1 d ? C
C22 0.9715(2) 0.4363(4) 0.3182(1) 0.0280(8) Uani 1 d ? C
C23 0.9637(2) 0.2242(4) 0.3311(1) 0.0346(8) Uani 1 d ? C
C24 0.8427(2) 0.2004(5) 0.3725(1) 0.0378(9) Uani 1 d ? C
C25 0.7970(2) 0.4027(4) 0.3818(1) 0.0340(8) Uani 1 d ? C
C26 0.7410(2) 0.4681(4) 0.3160(1) 0.0321(8) Uani 1 d ? C
C27 1.0990(2) 0.5064(4) 0.2967(1) 0.0368(9) Uani 1 d ? C
C28 0.9219(2) 0.5139(4) 0.3865(1) 0.0317(8) Uani 1 d ? C
C29 0.9033(2) 0.7267(5) 0.3897(1) 0.0379(9) Uani 1 d ? C
C30 1.0062(2) 0.4604(4) 0.4454(1) 0.0427(9) Uani 1 d ? C
C31 0.8475(2) 0.3464(4) 0.2110(1) 0.0284(8) Uani 1 d ? C
C32 0.9376(2) 0.3718(4) 0.1541(1) 0.0313(8) Uani 1 d ? C
C33 1.0397(2) 0.2124(5) 0.1471(1) 0.0350(8) Uani 1 d ? C
C34 0.9731(3) 0.0291(4) 0.1365(1) 0.041(1) Uani 1 d ? C
C35 0.9218(3) 0.0332(5) 0.0769(1) 0.045(1) Uani 1 d ? C
C36 0.9510(2) 0.2195(5) 0.0467(1) 0.0418(9) Uani 1 d ? C
C37 0.8723(2) 0.3673(5) 0.0853(1) 0.0410(9) Uani 1 d ? C
C38 1.0836(2) 0.2538(4) 0.0763(1) 0.0374(9) Uani 1 d ? C
H1 0.343(3) 0.479(5) 0.779(2) 0.09(1) Uiso 1 d ? H
H5 0.548 0.033 0.909 0.040 Uiso 1 calc C5 H
H12 0.457 0.547 0.686 0.047 Uiso 1 calc C12 H
H13 0.678 0.642 0.685 0.066 Uiso 1 calc C13 H
H14 0.803 0.382 0.638 0.082 Uiso 1 calc C14 H
H15 0.726 0.318 0.529 0.087 Uiso 1 calc C15 H
H16 0.537 0.522 0.506 0.076 Uiso 1 calc C16 H
H31 0.759 0.421 0.847 0.043 Uiso 1 calc C3 H
H32 0.720 0.342 0.778 0.043 Uiso 1 calc C3 H
H41 0.713 0.055 0.820 0.047 Uiso 1 calc C4 H
H42 0.755 0.133 0.888 0.047 Uiso 1 calc C4 H
H61 0.504 0.014 0.786 0.039 Uiso 1 calc C6 H
H62 0.389 0.077 0.828 0.039 Uiso 1 calc C6 H
H71 0.564 0.671 0.785 0.047 Uiso 1 calc C7 H
H72 0.468 0.667 0.842 0.047 Uiso 1 calc C7 H
H73 0.612 0.687 0.857 0.047 Uiso 1 calc C7 H
H91 0.335 0.300 0.892 0.050 Uiso 1 calc C9 H
H92 0.374 0.488 0.925 0.050 Uiso 1 calc C9 H
H93 0.381 0.302 0.965 0.050 Uiso 1 calc C9 H
H101 0.699 0.411 0.942 0.056 Uiso 1 calc C10 H
H102 0.615 0.301 0.992 0.056 Uiso 1 calc C10 H
H103 0.584 0.508 0.975 0.056 Uiso 1 calc C10 H
H171 0.466 0.278 0.590 0.059 Uiso 1 calc C17 H
H172 0.384 0.458 0.588 0.059 Uiso 1 calc C17 H
H181 0.661 0.755 0.570 0.088 Uiso 1 calc C18 H
H182 0.524 0.758 0.598 0.088 Uiso 1 calc C18 H
H21 0.804(3) 0.697(5) 0.234(1) 0.06(1) Uiso 1 d ? H
H25 0.742 0.420 0.418 0.041 Uiso 1 calc C25 H
H33 1.105 0.212 0.180 0.042 Uiso 1 calc C33 H
H34 0.969 -0.072 0.167 0.050 Uiso 1 calc C34 H
H35 0.875 -0.065 0.057 0.054 Uiso 1 calc C35 H
H36 0.945 0.226 0.000 0.050 Uiso 1 calc C36 H
H231 1.036 0.182 0.355 0.042 Uiso 1 calc C23 H
H232 0.956 0.157 0.291 0.042 Uiso 1 calc C23 H
H241 0.862 0.143 0.414 0.045 Uiso 1 calc C24 H
H242 0.781 0.128 0.349 0.045 Uiso 1 calc C24 H
H261 0.701 0.587 0.321 0.039 Uiso 1 calc C26 H
H262 0.681 0.380 0.299 0.039 Uiso 1 calc C26 H
H271 1.097 0.639 0.293 0.044 Uiso 1 calc C27 H
H272 1.119 0.453 0.255 0.044 Uiso 1 calc C27 H
H273 1.162 0.472 0.328 0.044 Uiso 1 calc C27 H
H291 0.881 0.762 0.433 0.045 Uiso 1 calc C29 H
H292 0.980 0.788 0.378 0.045 Uiso 1 calc C29 H
H293 0.837 0.763 0.360 0.045 Uiso 1 calc C29 H
H301 1.042 0.340 0.438 0.051 Uiso 1 calc C30 H
H302 0.957 0.459 0.484 0.051 Uiso 1 calc C30 H
H303 1.073 0.550 0.450 0.051 Uiso 1 calc C30 H
H321 0.980 0.488 0.159 0.038 Uiso 1 calc C32 H
H371 0.786 0.329 0.089 0.049 Uiso 1 calc C37 H
H372 0.876 0.487 0.065 0.049 Uiso 1 calc C37 H
H381 1.113 0.379 0.070 0.045 Uiso 1 calc C38 H
H382 1.146 0.168 0.061 0.045 Uiso 1 calc C38 H

loop_
_atom_site_aniso_label
_atom_site_aniso_U_11
_atom_site_aniso_U_22
_atom_site_aniso_U_33
_atom_site_aniso_U_23
_atom_site_aniso_U_13
_atom_site_aniso_U_12
_atom_site_aniso_type_symbol
O1 0.0242(9) 0.026(1) 0.052(1) -0.0027(9) -0.0004(7) 0.0023(8) O
O11 0.046(1) 0.036(1) 0.051(1) -0.0047(9) 0.0093(8) 0.010(1) O
C1 0.025(1) 0.021(1) 0.039(1) 0.000(1) 0.000(1) 0.003(1) C
C2 0.025(1) 0.023(1) 0.039(1) -0.005(1) -0.002(1) 0.003(1) C
C3 0.027(1) 0.034(2) 0.047(1) -0.002(1) -0.002(1) 0.000(1) C
C4 0.039(2) 0.036(2) 0.043(1) 0.001(1) -0.004(1) 0.010(1) C
C5 0.039(1) 0.024(1) 0.037(1) 0.004(1) 0.001(1) 0.003(1) C
C6 0.037(1) 0.023(1) 0.038(1) 0.000(1) 0.005(1) 0.000(1) C
C7 0.039(2) 0.025(1) 0.054(2) -0.004(1) -0.006(1) -0.002(1) C
C8 0.034(1) 0.030(2) 0.035(1) -0.002(1) -0.002(1) 0.003(1) C
C9 0.042(2) 0.036(2) 0.047(1) -0.005(1) 0.008(1) 0.006(1) C
C10 0.051(2) 0.049(2) 0.041(1) -0.006(1) -0.003(1) 0.002(1) C
C11 0.026(1) 0.033(2) 0.043(1) -0.003(1) -0.002(1) -0.002(1) C
C12 0.037(2) 0.037(2) 0.043(1) 0.001(1) 0.000(1) 0.006(1) C
C13 0.047(2) 0.053(2) 0.063(2) 0.019(2) 0.000(1) -0.010(2) C
C14 0.039(2) 0.082(3) 0.085(2) 0.043(2) 0.020(2) 0.009(2) C
C15 0.069(2) 0.085(3) 0.065(2) 0.030(2) 0.031(2) 0.026(2) C
C16 0.067(2) 0.079(3) 0.044(2) 0.021(2) 0.009(2) 0.017(2) C
C17 0.042(2) 0.065(2) 0.039(1) 0.005(1) 0.001(1) 0.010(2) C
C18 0.072(2) 0.067(3) 0.082(2) 0.041(2) 0.013(2) 0.004(2) C
O21 0.029(1) 0.024(1) 0.041(1) 0.0072(8) 0.0021(8) 0.0016(8) O
O31 0.033(1) 0.028(1) 0.048(1) -0.0010(8) 0.0017(7) -0.0072(8) O
C21 0.027(1) 0.020(1) 0.033(1) 0.004(1) 0.003(1) 0.000(1) C
C22 0.026(1) 0.025(1) 0.033(1) 0.002(1) -0.003(1) 0.001(1) C
C23 0.036(1) 0.026(1) 0.042(1) 0.002(1) -0.007(1) 0.005(1) C
C24 0.041(2) 0.031(2) 0.040(1) 0.008(1) -0.004(1) -0.003(1) C
C25 0.037(1) 0.031(2) 0.034(1) 0.005(1) 0.006(1) 0.001(1) C
C26 0.028(1) 0.029(1) 0.039(1) 0.000(1) 0.001(1) 0.001(1) C
C27 0.028(1) 0.040(2) 0.043(1) -0.002(1) -0.001(1) -0.003(1) C
C28 0.033(1) 0.030(1) 0.032(1) 0.001(1) 0.001(1) 0.002(1) C
C29 0.041(2) 0.033(2) 0.040(1) -0.004(1) 0.002(1) -0.002(1) C
C30 0.045(2) 0.044(2) 0.039(1) -0.001(1) -0.006(1) 0.001(1) C
C31 0.025(1) 0.022(1) 0.038(1) 0.005(1) -0.006(1) 0.002(1) C
C32 0.032(1) 0.030(1) 0.032(1) -0.002(1) 0.003(1) -0.003(1) C
C33 0.032(1) 0.036(2) 0.037(1) -0.002(1) -0.001(1) 0.002(1) C
C34 0.045(2) 0.030(2) 0.050(2) -0.001(1) 0.018(1) 0.003(1) C
C35 0.042(2) 0.040(2) 0.054(2) -0.019(1) 0.015(1) -0.013(1) C
C36 0.040(2) 0.056(2) 0.030(1) -0.007(1) 0.000(1) -0.007(1) C
C37 0.043(2) 0.045(2) 0.035(1) 0.001(1) -0.003(1) 0.001(1) C
C38 0.035(2) 0.039(2) 0.037(1) -0.005(1) 0.004(1) -0.005(1) C

loop_
_atom_type_symbol
_atom_type_description
_atom_type_number_in_cell
_atom_type_scat_dispersion_real
_atom_type_scat_dispersion_imag
_atom_type_scat_source
C C 72 0.0030 0.0020
; International Tables for Crystallography (1992).
Vol. C, Tables 4.2.6.8 and 6.1.1.1
;
H H 104 0.0000 0.0000
; International Tables for Crystallography (1992).
Vol. C, Table 6.1.1.2
;
O O 8 0.0110 0.0060
; International Tables for Crystallography (1992).
Vol. C, Tables 4.2.6.8 and 6.1.1.1
;

loop_
_geom_angle_atom_site_label_1
_geom_angle_atom_site_label_2
_geom_angle_atom_site_label_3
_geom_angle
_geom_angle_publ_flag
O1 C1 C2 114.7(2) yes
O1 C1 C6 108.0(2) yes
O1 C1 C11 105.7(2) yes
C2 C1 C6 102.4(2) yes
C2 C1 C11 114.1(2) yes
C6 C1 C11 112.0(2) yes
C1 C2 C3 105.2(2) yes
C1 C2 C7 116.3(2) yes
C1 C2 C8 102.7(2) yes
C3 C2 C7 114.3(2) yes
C3 C2 C8 100.4(2) yes
C7 C2 C8 115.9(2) yes
C2 C3 C4 104.3(2) yes
C3 C4 C5 103.1(2) yes
C4 C5 C6 107.4(2) yes
C4 C5 C8 102.9(2) yes
C6 C5 C8 102.4(2) yes
C1 C6 C5 104.0(2) yes
C2 C8 C5 93.3(2) yes
C2 C8 C9 115.1(2) yes
C2 C8 C10 113.9(2) yes
C5 C8 C9 114.8(2) yes
C5 C8 C10 113.1(2) yes
C9 C8 C10 106.7(2) yes
O11 C11 C1 120.5(2) yes
O11 C11 C12 120.3(2) yes
C1 C11 C12 119.1(2) yes
C11 C12 C13 114.5(2) yes
C11 C12 C17 113.6(2) yes
C13 C12 C17 101.4(2) yes
C12 C13 C14 107.4(2) yes
C12 C13 C18 99.1(2) yes
C14 C13 C18 100.3(3) yes
C13 C14 C15 108.8(3) yes
C14 C15 C16 107.8(3) yes
C15 C16 C17 106.1(2) yes
C15 C16 C18 99.5(3) yes
C17 C16 C18 101.1(2) yes
C12 C17 C16 103.6(2) yes
C13 C18 C16 92.9(2) yes
O21 C21 C22 109.8(2) yes
O21 C21 C26 113.7(2) yes
O21 C21 C31 105.8(2) yes
C22 C21 C26 102.4(2) yes
C22 C21 C31 113.2(2) yes
C26 C21 C31 112.3(2) yes
C21 C22 C23 105.6(2) yes
C21 C22 C27 115.3(2) yes
C21 C22 C28 102.2(2) yes
C23 C22 C27 115.3(2) yes
C23 C22 C28 100.2(2) yes
C27 C22 C28 116.3(2) yes
C22 C23 C24 104.3(2) yes
C23 C24 C25 103.1(2) yes
C24 C25 C26 107.4(2) yes
C24 C25 C28 102.9(2) yes
C26 C25 C28 102.6(2) yes
C21 C26 C25 104.3(2) yes
C22 C28 C25 93.2(2) yes
C22 C28 C29 115.3(2) yes
C22 C28 C30 113.6(2) yes
C25 C28 C29 113.9(2) yes
C25 C28 C30 114.1(2) yes
C29 C28 C30 106.7(2) yes
O31 C31 C21 121.3(2) yes
O31 C31 C32 120.1(2) yes
C21 C31 C32 118.6(2) yes
C31 C32 C33 114.7(2) yes
C31 C32 C37 114.1(2) yes
C33 C32 C37 101.5(2) yes
C32 C33 C34 109.0(2) yes
C32 C33 C38 99.1(2) yes
C34 C33 C38 100.2(2) yes
C33 C34 C35 107.4(2) yes
C34 C35 C36 108.1(2) yes
C35 C36 C37 106.4(2) yes
C35 C36 C38 99.9(2) yes
C37 C36 C38 100.5(2) yes
C32 C37 C36 103.5(2) yes
C33 C38 C36 93.0(2) yes
C1 O1 H1 114(3) no
C2 C3 H31 110.8 no
C2 C3 H32 110.8 no
C4 C3 H31 110.8 no
C4 C3 H32 110.8 no
H31 C3 H32 109.5 no
C3 C4 H41 111.0 no
C3 C4 H42 111.0 no
C5 C4 H41 111.0 no
C5 C4 H42 111.0 no
H41 C4 H42 109.5 no
C4 C5 H5 114.3 no
C6 C5 H5 114.3 no
C8 C5 H5 114.3 no
C1 C6 H61 110.8 no
C1 C6 H62 110.8 no
C5 C6 H61 110.8 no
C5 C6 H62 110.8 no
H61 C6 H62 109.5 no
C2 C7 H71 109.5 no
C2 C7 H72 109.5 no
C2 C7 H73 109.5 no
H71 C7 H72 109.5 no
H71 C7 H73 109.5 no
H72 C7 H73 109.5 no
C8 C9 H91 109.5 no
C8 C9 H92 109.5 no
C8 C9 H93 109.5 no
H91 C9 H92 109.5 no
H91 C9 H93 109.5 no
H92 C9 H93 109.5 no
C8 C10 H101 109.5 no
C8 C10 H102 109.5 no
C8 C10 H103 109.5 no
H101 C10 H102 109.5 no
H101 C10 H103 109.5 no
H102 C10 H103 109.5 no
C11 C12 H12 109.0 no
C13 C12 H12 109.0 no
C17 C12 H12 109.0 no
C12 C13 H13 115.9 no
C14 C13 H13 115.9 no
C18 C13 H13 115.9 no
C13 C14 H14 125.6 no
C15 C14 H14 125.6 no
C14 C15 H15 126.1 no
C16 C15 H15 126.1 no
C15 C16 H16 115.9 no
C17 C16 H16 115.9 no
C18 C16 H16 115.9 no
C12 C17 H171 110.9 no
C12 C17 H172 110.9 no
C16 C17 H171 110.9 no
C16 C17 H172 110.9 no
H171 C17 H172 109.5 no
C13 C18 H181 113.5 no
C13 C18 H182 113.5 no
C16 C18 H181 113.5 no
C16 C18 H182 113.5 no
H181 C18 H182 109.5 no
C21 O21 H21 103(2) no
C22 C23 H231 110.8 no
C22 C23 H232 110.8 no
C24 C23 H231 110.8 no
C24 C23 H232 110.8 no
H231 C23 H232 109.5 no
C23 C24 H241 111.1 no
C23 C24 H242 111.1 no
C25 C24 H241 111.1 no
C25 C24 H242 111.1 no
H241 C24 H242 109.5 no
C24 C25 H25 114.2 no
C26 C25 H25 114.2 no
C28 C25 H25 114.2 no
C21 C26 H261 110.8 no
C21 C26 H262 110.8 no
C25 C26 H261 110.8 no
C25 C26 H262 110.8 no
H261 C26 H262 109.5 no
C22 C27 H271 109.5 no
C22 C27 H272 109.5 no
C22 C27 H273 109.5 no
H271 C27 H272 109.5 no
H271 C27 H273 109.5 no
H272 C27 H273 109.5 no
C28 C29 H291 109.5 no
C28 C29 H292 109.5 no
C28 C29 H293 109.5 no
H291 C29 H292 109.5 no
H291 C29 H293 109.5 no
H292 C29 H293 109.5 no
C28 C30 H301 109.5 no
C28 C30 H302 109.5 no
C28 C30 H303 109.5 no
H301 C30 H302 109.5 no
H301 C30 H303 109.5 no
H302 C30 H303 109.5 no
C31 C32 H321 108.7 no
C33 C32 H321 108.7 no
C37 C32 H321 108.7 no
C32 C33 H33 115.4 no
C34 C33 H33 115.4 no
C38 C33 H33 115.4 no
C33 C34 H34 126.3 no
C35 C34 H34 126.3 no
C34 C35 H35 125.9 no
C36 C35 H35 125.9 no
C35 C36 H36 115.9 no
C37 C36 H36 115.9 no
C38 C36 H36 115.9 no
C32 C37 H371 110.9 no
C32 C37 H372 110.9 no
C36 C37 H371 110.9 no
C36 C37 H372 110.9 no
H371 C37 H372 109.5 no
C33 C38 H381 113.4 no
C33 C38 H382 113.4 no
C36 C38 H381 113.4 no
C36 C38 H382 113.4 no
H381 C38 H382 109.5 no

loop_
_geom_bond_atom_site_label_1
_geom_bond_atom_site_label_2
_geom_bond_distance
_geom_bond_publ_flag
O1 C1 1.440(3) yes
O11 C11 1.208(3) yes
C1 C2 1.572(3) yes
C1 C6 1.551(3) yes
C1 C11 1.547(3) yes
C2 C3 1.546(3) yes
C2 C7 1.515(3) yes
C2 C8 1.568(3) yes
C3 C4 1.538(4) yes
C4 C5 1.523(4) yes
C5 C6 1.536(3) yes
C5 C8 1.546(3) yes
C8 C9 1.533(3) yes
C8 C10 1.533(3) yes
C11 C12 1.516(4) yes
C12 C13 1.579(4) yes
C12 C17 1.547(4) yes
C13 C14 1.484(5) yes
C13 C18 1.538(4) yes
C14 C15 1.287(4) yes
C15 C16 1.503(5) yes
C16 C17 1.542(4) yes
C16 C18 1.532(5) yes
O21 C21 1.432(3) yes
O31 C31 1.221(3) yes
C21 C22 1.576(3) yes
C21 C26 1.551(3) yes
C21 C31 1.540(3) yes
C22 C23 1.538(4) yes
C22 C27 1.502(3) yes
C22 C28 1.584(3) yes
C23 C24 1.542(4) yes
C24 C25 1.533(4) yes
C25 C26 1.524(3) yes
C25 C28 1.537(3) yes
C28 C29 1.532(4) yes
C28 C30 1.528(3) yes
C31 C32 1.512(3) yes
C32 C33 1.572(3) yes
C32 C37 1.548(3) yes
C33 C34 1.498(4) yes
C33 C38 1.541(3) yes
C34 C35 1.317(4) yes
C35 C36 1.496(4) yes
C36 C37 1.557(4) yes
C36 C38 1.532(4) yes
O1 H1 0.78(4) no
C3 H31 0.950 no
C3 H32 0.950 no
C4 H41 0.950 no
C4 H42 0.950 no
C5 H5 0.950 no
C6 H61 0.950 no
C6 H62 0.950 no
C7 H71 0.950 no
C7 H72 0.950 no
C7 H73 0.950 no
C9 H91 0.950 no
C9 H92 0.950 no
C9 H93 0.950 no
C10 H101 0.950 no
C10 H102 0.950 no
C10 H103 0.950 no
C12 H12 0.950 no
C13 H13 0.950 no
C14 H14 0.950 no
C15 H15 0.950 no
C16 H16 0.950 no
C17 H171 0.950 no
C17 H172 0.950 no
C18 H181 0.950 no
C18 H182 0.950 no
O21 H21 0.79(3) no
C23 H231 0.950 no
C23 H232 0.950 no
C24 H241 0.950 no
C24 H242 0.950 no
C25 H25 0.950 no
C26 H261 0.950 no
C26 H262 0.950 no
C27 H271 0.950 no
C27 H272 0.950 no
C27 H273 0.950 no
C29 H291 0.950 no
C29 H292 0.950 no
C29 H293 0.950 no
C30 H301 0.950 no
C30 H302 0.950 no
C30 H303 0.950 no
C32 H321 0.950 no
C33 H33 0.950 no
C34 H34 0.950 no
C35 H35 0.950 no
C36 H36 0.950 no
C37 H371 0.950 no
C37 H372 0.950 no
C38 H381 0.950 no
C38 H382 0.950 no

loop_
_geom_hbond_atom_site_label_D
_geom_hbond_atom_site_label_H
_geom_hbond_atom_site_label_A
_geom_hbond_distance_DH
_geom_hbond_distance_HA
_geom_hbond_distance_DA
_geom_hbond_angle_DHA
_geom_hbond_site_symmetry_A
_geom_hbond_publ_flag
O1 H1 O31 0.78(4) 2.11(4) 2.818(2) 152(4) 2_656 yes
O21 H21 O1 0.79(3) 2.04(3) 2.792(2) 159(3) 2_656 yes

loop_
_geom_torsion_atom_site_label_1
_geom_torsion_atom_site_label_2
_geom_torsion_atom_site_label_3
_geom_torsion_atom_site_label_4
_geom_torsion
_geom_torsion_publ_flag
O1 C1 C2 C3 -170.6(2) no
O1 C1 C2 C7 -42.9(3) no
O1 C1 C2 C8 84.8(2) no
O1 C1 C6 C5 -124.8(2) no
O1 C1 C11 O11 -129.8(2) no
O1 C1 C11 C12 48.4(3) no
O11 C11 C1 C2 103.3(3) no
O11 C11 C1 C6 -12.5(3) no
O11 C11 C12 C13 -70.6(3) no
O11 C11 C12 C17 45.3(3) no
C1 C2 C3 C4 -70.3(2) no
C1 C2 C8 C5 53.4(2) no
C1 C2 C8 C9 -65.9(2) no
C1 C2 C8 C10 170.5(2) no
C1 C6 C5 C4 -69.6(2) no
C1 C6 C5 C8 38.3(2) no
C1 C11 C12 C13 111.2(2) no
C1 C11 C12 C17 -132.9(2) no
C2 C1 C6 C5 -3.4(2) no
C2 C1 C11 C12 -78.5(3) no
C2 C3 C4 C5 -1.3(2) no
C2 C8 C5 C4 55.5(2) no
C2 C8 C5 C6 -55.8(2) no
C3 C2 C1 C6 72.7(2) no
C3 C2 C1 C11 -48.5(2) no
C3 C2 C8 C5 -54.9(2) no
C3 C2 C8 C9 -174.3(2) no
C3 C2 C8 C10 62.2(2) no
C3 C4 C5 C6 72.7(2) no
C3 C4 C5 C8 -34.8(2) no
C4 C3 C2 C7 160.9(2) no
C4 C3 C2 C8 36.1(2) no
C4 C5 C8 C9 175.1(2) no
C4 C5 C8 C10 -62.3(2) no
C5 C6 C1 C11 119.2(2) no
C5 C8 C2 C7 -178.6(2) no
C6 C1 C2 C7 -159.6(2) no
C6 C1 C2 C8 -32.0(2) no
C6 C1 C11 C12 165.8(2) no
C6 C5 C8 C9 63.8(2) no
C6 C5 C8 C10 -173.6(2) no
C7 C2 C1 C11 79.2(3) no
C7 C2 C8 C9 62.0(3) no
C7 C2 C8 C10 -61.6(3) no
C8 C2 C1 C11 -153.1(2) no
C11 C12 C13 C14 59.3(3) no
C11 C12 C13 C18 163.3(2) no
C11 C12 C17 C16 -127.2(2) no
C12 C13 C14 C15 71.3(3) no
C12 C13 C18 C16 -60.4(3) no
C12 C17 C16 C15 69.1(3) no
C12 C17 C16 C18 -34.3(3) no
C13 C12 C17 C16 -3.9(3) no
C13 C14 C15 C16 -2.2(4) no
C13 C18 C16 C15 -50.1(3) no
C13 C18 C16 C17 58.5(3) no
C14 C13 C12 C17 -63.4(3) no
C14 C13 C18 C16 49.3(3) no
C14 C15 C16 C17 -69.1(4) no
C14 C15 C16 C18 35.5(3) no
C15 C14 C13 C18 -31.7(3) no
C17 C12 C13 C18 40.5(3) no
O21 C21 C22 C23 -165.5(2) no
O21 C21 C22 C27 -37.1(3) no
O21 C21 C22 C28 90.1(2) no
O21 C21 C26 C25 -122.6(2) no
O21 C21 C31 O31 -135.2(2) no
O21 C21 C31 C32 42.4(2) no
O31 C31 C21 C22 104.6(2) no
O31 C31 C21 C26 -10.7(3) no
O31 C31 C32 C33 -71.3(3) no
O31 C31 C32 C37 45.2(3) no
C21 C22 C23 C24 -69.0(2) no
C21 C22 C28 C25 52.9(2) no
C21 C22 C28 C29 -65.4(2) no
C21 C22 C28 C30 171.0(2) no
C21 C26 C25 C24 -68.6(2) no
C21 C26 C25 C28 39.5(2) no
C21 C31 C32 C33 111.1(2) no
C21 C31 C32 C37 -132.4(2) no
C22 C21 C26 C25 -4.3(2) no
C22 C21 C31 C32 -77.8(2) no
C22 C23 C24 C25 -2.5(2) no
C22 C28 C25 C24 55.1(2) no
C22 C28 C25 C26 -56.3(2) no
C23 C22 C21 C26 73.4(2) no
C23 C22 C21 C31 -47.6(2) no
C23 C22 C28 C25 -55.6(2) no
C23 C22 C28 C29 -174.0(2) no
C23 C22 C28 C30 62.5(2) no
C23 C24 C25 C26 73.5(2) no
C23 C24 C25 C28 -34.3(2) no
C24 C23 C22 C27 162.5(2) no
C24 C23 C22 C28 36.9(2) no
C24 C25 C28 C29 174.6(2) no
C24 C25 C28 C30 -62.5(2) no
C25 C26 C21 C31 117.4(2) no
C25 C28 C22 C27 179.4(2) no
C26 C21 C22 C27 -158.1(2) no
C26 C21 C22 C28 -30.9(2) no
C26 C21 C31 C32 166.9(2) no
C26 C25 C28 C29 63.2(2) no
C26 C25 C28 C30 -174.0(2) no
C27 C22 C21 C31 80.8(2) no
C27 C22 C28 C29 61.1(3) no
C27 C22 C28 C30 -62.5(3) no
C28 C22 C21 C31 -152.0(2) no
C31 C32 C33 C34 60.2(2) no
C31 C32 C33 C38 164.4(2) no
C31 C32 C37 C36 -128.1(2) no
C32 C33 C34 C35 70.4(3) no
C32 C33 C38 C36 -61.0(2) no
C32 C37 C36 C35 69.6(2) no
C32 C37 C36 C38 -34.1(2) no
C33 C32 C37 C36 -4.2(2) no
C33 C34 C35 C36 -0.8(3) no
C33 C38 C36 C35 -50.6(2) no
C33 C38 C36 C37 58.4(2) no
C34 C33 C32 C37 -63.4(2) no
C34 C33 C38 C36 50.3(2) no
C34 C35 C36 C37 -69.5(3) no
C34 C35 C36 C38 34.7(3) no
C35 C34 C33 C38 -33.1(3) no
C37 C32 C33 C38 40.9(2) no
